data_7226392
loop_
_publ_author_name
'Delgado, Fernando S.'
'Lorenzo-Lu\'is, Pablo'
'Pas\'an, Jorge'
'Ca\~nadillas-Delgado, Laura'
'Fabelo, Oscar'
'Hern\'andez-Molina, Mar\'ia'
'Lozano-Gorr\'in, Antonio D.'
'Lloret, Francesc'
'Julve, Miguel'
'Ruiz-P\'erez, Catalina'

_publ_section_title
;
 Crystal growth and structural remarks on malonate-based lanthanide
 coordination polymers
;
_journal_issue 40
_journal_name_full CrystEngComm
_journal_page_first 7831
_journal_paper_doi 10.1039/C6CE01360K
_journal_volume 18
_journal_year 2016
_chemical_formula_sum 'C9 H20 Ho2 O19'
_chemical_formula_weight 762.11
_chemical_name_systematic
;
 ?
;
_space_group_IT_number 62
_symmetry_cell_setting orthorhombic
_symmetry_Int_Tables_number 62
_symmetry_space_group_name_Hall '-P 2ac 2n'
_symmetry_space_group_name_H-M 'P n m a'
_atom_sites_solution_hydrogens geom
_atom_sites_solution_primary direct
_atom_sites_solution_secondary difmap
_audit_creation_method SHELXL-97
_audit_update_record
;
2016-04-19 deposited with the CCDC.
2016-08-26 downloaded from the CCDC.
;
_cell_angle_alpha 90.00
_cell_angle_beta 90.00
_cell_angle_gamma 90.00
_cell_formula_units_Z 4
_cell_length_a 12.0794(12)
_cell_length_b 8.0555(9)
_cell_length_c 20.207(3)
_cell_measurement_reflns_used 50047
_cell_measurement_temperature 293(2)
_cell_measurement_theta_max 27.51
_cell_measurement_theta_min 3.20
_cell_volume 1966.3(4)
_computing_cell_refinement 'Dirax/lsq (Duisenberg & Schreurs, 1989-2000)'
_computing_data_collection 'Collect (Nonius BV, 1997-2000)'
_computing_data_reduction 'EvalCCD (Duisenberg & Schreurs 1990-2000)'
_computing_molecular_graphics 'Ortep-3 for Windows (Farrugia, 1997)'
_computing_publication_material 'WinGX publication routines (Farrugia, 1999)'
_computing_structure_refinement 'SHELXL-97 (Sheldrick, 1997)'
_computing_structure_solution 'SHELXS-97 (Sheldrick, 1997)'
_diffrn_ambient_temperature 293(2)
_diffrn_detector 'CCD plate'
_diffrn_detector_area_resol_mean 9
_diffrn_measured_fraction_theta_full 0.998
_diffrn_measured_fraction_theta_max 0.998
_diffrn_measurement_device '95mm CCD camera on \k-goniostat'
_diffrn_measurement_device_type KappaCCD
_diffrn_measurement_method 'CCD rotation images, thick slices'
_diffrn_radiation_monochromator 'horizonally mounted graphite crystal'
_diffrn_radiation_probe x-ray
_diffrn_radiation_source 'fine-focus sealed tube'
_diffrn_radiation_type Mok\a
_diffrn_radiation_wavelength 0.71073
_diffrn_reflns_av_R_equivalents 0.0711
_diffrn_reflns_av_sigmaI/netI 0.0213
_diffrn_reflns_limit_h_max 15
_diffrn_reflns_limit_h_min -15
_diffrn_reflns_limit_k_max 10
_diffrn_reflns_limit_k_min -10
_diffrn_reflns_limit_l_max 26
_diffrn_reflns_limit_l_min -26
_diffrn_reflns_number 50047
_diffrn_reflns_theta_full 27.51
_diffrn_reflns_theta_max 27.51
_diffrn_reflns_theta_min 3.20
_diffrn_source 'Enraf Nonius FR590'
_exptl_absorpt_coefficient_mu 8.083
_exptl_absorpt_correction_T_max 0.422
_exptl_absorpt_correction_T_min 0.169
_exptl_absorpt_correction_type multi-scan
_exptl_absorpt_process_details
;
 R.H. Blessing, Acta Cryst. (1995), A51, 33-38
;
_exptl_crystal_colour colorless
_exptl_crystal_density_diffrn 2.574
_exptl_crystal_density_method 'not measured'
_exptl_crystal_description 'thin plate'
_exptl_crystal_F_000 1440
_exptl_crystal_size_max 0.37
_exptl_crystal_size_mid 0.15
_exptl_crystal_size_min 0.05
_refine_diff_density_max 1.363
_refine_diff_density_min -1.606
_refine_diff_density_rms 0.190
_refine_ls_extinction_method none
_refine_ls_goodness_of_fit_ref 1.227
_refine_ls_hydrogen_treatment mixed
_refine_ls_matrix_type full
_refine_ls_number_parameters 151
_refine_ls_number_reflns 2418
_refine_ls_number_restraints 0
_refine_ls_restrained_S_all 1.227
_refine_ls_R_factor_all 0.0376
_refine_ls_R_factor_gt 0.0333
_refine_ls_shift/su_max 0.000
_refine_ls_shift/su_mean 0.000
_refine_ls_structure_factor_coef Fsqd
_refine_ls_weighting_details 'calc w=1/[\s^2^(Fo^2^)+(0.0351P)^2^+13.2302P] where P=(Fo^2^+2Fc^2^)/3'
_refine_ls_weighting_scheme calc
_refine_ls_wR_factor_gt 0.0814
_refine_ls_wR_factor_ref 0.0831
_reflns_number_gt 2247
_reflns_number_total 2418
_reflns_threshold_expression >2sigma(I)
_cod_data_source_file c6ce01360k2.cif
_cod_data_source_block compound1
_cod_depositor_comments 'Adding full bibliography for 7226392--7226395.cif.'
_cod_database_code 7226392

loop_
_symmetry_equiv_pos_as_xyz
'x, y, z'
'-x+1/2, -y, z+1/2'
'x+1/2, -y+1/2, -z+1/2'
'-x, y+1/2, -z'
'-x, -y, -z'
'x-1/2, y, -z-1/2'
'-x-1/2, y-1/2, z-1/2'
'x, -y-1/2, z'

loop_
_atom_site_label
_atom_site_type_symbol
_atom_site_fract_x
_atom_site_fract_y
_atom_site_fract_z
_atom_site_U_iso_or_equiv
_atom_site_adp_type
_atom_site_occupancy
_atom_site_symmetry_multiplicity
_atom_site_calc_flag
_atom_site_refinement_flags
Ho1 Ho 0.50495(3) -0.2500 -0.341908(19) 0.01755(11) Uani 1 2 d S
Ho2 Ho 0.27946(3) 0.2500 -0.301183(18) 0.01563(11) Uani 1 2 d S
O1 O 0.4147(3) 0.0752(5) -0.35061(19) 0.0208(8) Uani 1 1 d .
O2 O 0.5411(4) -0.0292(5) -0.4158(2) 0.0249(9) Uani 1 1 d .
C1 C 0.4819(4) 0.0902(7) -0.3982(3) 0.0177(11) Uani 1 1 d .
C2 C 0.4936(7) 0.2500 -0.4362(4) 0.0215(17) Uani 1 2 d S
H1 H 0.4386 0.2500 -0.4712 0.026 Uiso 1 2 calc SR
H2 H 0.5657 0.2500 -0.4573 0.026 Uiso 1 2 calc SR
O11 O 0.5799(4) -0.0737(5) -0.2639(2) 0.0247(9) Uani 1 1 d .
O12 O 0.6752(4) 0.0148(5) -0.1771(2) 0.0270(10) Uani 1 1 d .
C11 C 0.6189(5) -0.0919(7) -0.2063(3) 0.0200(11) Uani 1 1 d .
C12 C 0.5921(7) -0.2500 -0.1677(4) 0.0210(17) Uani 1 2 d S
H11 H 0.6339 -0.2500 -0.1267 0.025 Uiso 1 2 calc SR
H12 H 0.5141 -0.2500 -0.1564 0.025 Uiso 1 2 calc SR
O21 O 0.3445(4) 0.0740(5) -0.2195(2) 0.0257(9) Uani 1 1 d .
O22 O 0.3498(5) -0.0144(7) -0.1160(2) 0.0430(13) Uani 1 1 d .
C21 C 0.3675(5) 0.0921(7) -0.1580(3) 0.0215(12) Uani 1 1 d .
C22 C 0.4235(8) 0.2500 -0.1357(5) 0.029(2) Uani 1 2 d S
H21 H 0.4989 0.2500 -0.1522 0.035 Uiso 1 2 calc SR
H22 H 0.4271 0.2500 -0.0878 0.035 Uiso 1 2 calc SR
O1W O 0.3489(5) -0.2500 -0.4127(3) 0.0318(15) Uani 1 2 d S
O2W O 0.6941(5) -0.2500 -0.3682(4) 0.0351(16) Uani 1 2 d S
O3W O 0.3605(5) -0.2500 -0.2646(3) 0.0255(13) Uani 1 2 d S
O4W O 0.1375(6) 0.2500 -0.2178(4) 0.0375(17) Uani 1 2 d S
O5W O 0.2243(6) 0.2500 -0.4136(3) 0.0287(14) Uani 1 2 d S
O6W O 0.7267(7) 0.0114(9) -0.5007(3) 0.067(2) Uani 1 1 d .

loop_
_atom_site_aniso_label
_atom_site_aniso_U_11
_atom_site_aniso_U_22
_atom_site_aniso_U_33
_atom_site_aniso_U_23
_atom_site_aniso_U_13
_atom_site_aniso_U_12
Ho1 0.01921(19) 0.01403(18) 0.01941(19) 0.000 -0.00199(14) 0.000
Ho2 0.01937(19) 0.01135(17) 0.01615(18) 0.000 0.00417(13) 0.000
O1 0.024(2) 0.0160(19) 0.022(2) 0.0055(16) 0.0065(16) -0.0001(17)
O2 0.028(2) 0.018(2) 0.028(2) 0.0014(17) 0.0062(18) 0.0070(18)
C1 0.019(3) 0.014(3) 0.021(3) 0.000(2) -0.003(2) -0.003(2)
C2 0.030(4) 0.016(4) 0.019(4) 0.000 0.011(3) 0.000
O11 0.032(2) 0.0128(19) 0.029(2) -0.0018(16) -0.0101(18) -0.0023(17)
O12 0.033(2) 0.023(2) 0.025(2) -0.0019(18) -0.0057(18) -0.0119(19)
C11 0.018(3) 0.016(3) 0.026(3) -0.004(2) -0.001(2) 0.003(2)
C12 0.024(4) 0.016(4) 0.023(4) 0.000 -0.003(3) 0.000
O21 0.037(2) 0.017(2) 0.023(2) 0.0002(17) -0.0015(18) 0.0033(19)
O22 0.064(4) 0.035(3) 0.030(3) 0.010(2) -0.006(2) -0.017(3)
C21 0.021(3) 0.018(3) 0.026(3) 0.000(2) 0.001(2) 0.001(2)
C22 0.027(5) 0.023(4) 0.037(5) 0.000 -0.008(4) 0.000
O1W 0.030(3) 0.035(4) 0.030(3) 0.000 -0.009(3) 0.000
O2W 0.018(3) 0.022(3) 0.066(5) 0.000 0.002(3) 0.000
O3W 0.036(3) 0.014(3) 0.027(3) 0.000 0.003(3) 0.000
O4W 0.041(4) 0.019(3) 0.053(4) 0.000 0.028(3) 0.000
O5W 0.044(4) 0.021(3) 0.021(3) 0.000 -0.002(3) 0.000
O6W 0.100(6) 0.056(4) 0.046(4) -0.006(3) -0.008(3) 0.014(4)

loop_
_atom_type_symbol
_atom_type_description
_atom_type_scat_dispersion_real
_atom_type_scat_dispersion_imag
_atom_type_scat_source
C C 0.0033 0.0016 'International Tables Vol C Tables 4.2.6.8 and 6.1.1.4'
H H 0.0000 0.0000 'International Tables Vol C Tables 4.2.6.8 and 6.1.1.4'
Ho Ho -0.2175 4.6783 'International Tables Vol C Tables 4.2.6.8 and 6.1.1.4'
O O 0.0106 0.0060 'International Tables Vol C Tables 4.2.6.8 and 6.1.1.4'

loop_
_geom_angle_atom_site_label_1
_geom_angle_atom_site_label_2
_geom_angle_atom_site_label_3
_geom_angle
_geom_angle_site_symmetry_1
_geom_angle_site_symmetry_3
O11 Ho1 O11 76.0(2) . 8
O11 Ho1 O3W 80.60(17) . .
O11 Ho1 O3W 80.60(17) 8 .
O11 Ho1 O2W 76.86(19) . .
O11 Ho1 O2W 76.86(19) 8 .
O3W Ho1 O2W 151.3(3) . .
O11 Ho1 O2 145.36(15) . 8
O11 Ho1 O2 84.06(15) 8 8
O3W Ho1 O2 124.00(12) . 8
O2W Ho1 O2 71.15(16) . 8
O11 Ho1 O2 84.06(15) . .
O11 Ho1 O2 145.36(15) 8 .
O3W Ho1 O2 124.00(12) . .
O2W Ho1 O2 71.15(16) . .
O2 Ho1 O2 97.6(2) 8 .
O11 Ho1 O1W 136.53(13) . .
O11 Ho1 O1W 136.53(13) 8 .
O3W Ho1 O1W 79.0(2) . .
O2W Ho1 O1W 129.7(3) . .
O2 Ho1 O1W 76.41(15) 8 .
O2 Ho1 O1W 76.41(15) . .
O11 Ho1 O1 139.46(13) . 8
O11 Ho1 O1 68.01(13) 8 8
O3W Ho1 O1 75.86(9) . 8
O2W Ho1 O1 111.06(9) . 8
O2 Ho1 O1 48.56(13) 8 8
O2 Ho1 O1 136.48(13) . 8
O1W Ho1 O1 69.96(9) . 8
O11 Ho1 O1 68.01(13) . .
O11 Ho1 O1 139.46(13) 8 .
O3W Ho1 O1 75.86(9) . .
O2W Ho1 O1 111.06(9) . .
O2 Ho1 O1 136.48(13) 8 .
O2 Ho1 O1 48.56(13) . .
O1W Ho1 O1 69.96(9) . .
O1 Ho1 O1 134.31(17) 8 .
O11 Ho1 C1 149.72(14) . 8
O11 Ho1 C1 74.44(15) 8 8
O3W Ho1 C1 100.66(12) . 8
O2W Ho1 C1 90.26(13) . 8
O2 Ho1 C1 23.64(15) 8 8
O2 Ho1 C1 117.90(15) . 8
O1W Ho1 C1 72.23(11) . 8
O1 Ho1 C1 24.93(13) 8 8
O1 Ho1 C1 141.99(13) . 8
O11 Ho1 C1 74.44(15) . .
O11 Ho1 C1 149.72(15) 8 .
O3W Ho1 C1 100.66(12) . .
O2W Ho1 C1 90.26(13) . .
O2 Ho1 C1 117.90(15) 8 .
O2 Ho1 C1 23.64(14) . .
O1W Ho1 C1 72.23(11) . .
O1 Ho1 C1 141.99(13) 8 .
O1 Ho1 C1 24.93(13) . .
C1 Ho1 C1 133.7(2) 8 .
O21 Ho2 O21 75.6(2) 8_565 .
O21 Ho2 O12 145.17(15) 8_565 6
O21 Ho2 O12 79.54(16) . 6
O21 Ho2 O12 79.54(16) 8_565 3_454
O21 Ho2 O12 145.17(15) . 3_454
O12 Ho2 O12 109.7(2) 6 3_454
O21 Ho2 O5W 141.28(11) 8_565 .
O21 Ho2 O5W 141.28(11) . .
O12 Ho2 O5W 70.44(14) 6 .
O12 Ho2 O5W 70.44(14) 3_454 .
O21 Ho2 O1 72.74(14) 8_565 8_565
O21 Ho2 O1 115.43(15) . 8_565
O12 Ho2 O1 141.12(14) 6 8_565
O12 Ho2 O1 79.04(15) 3_454 8_565
O5W Ho2 O1 77.91(16) . 8_565
O21 Ho2 O1 115.43(15) 8_565 .
O21 Ho2 O1 72.74(14) . .
O12 Ho2 O1 79.04(15) 6 .
O12 Ho2 O1 141.12(14) 3_454 .
O5W Ho2 O1 77.91(16) . .
O1 Ho2 O1 72.65(19) 8_565 .
O21 Ho2 O4W 75.06(19) 8_565 .
O21 Ho2 O4W 75.06(19) . .
O12 Ho2 O4W 75.22(15) 6 .
O12 Ho2 O4W 75.22(15) 3_454 .
O5W Ho2 O4W 118.1(3) . .
O1 Ho2 O4W 141.71(11) 8_565 .
O1 Ho2 O4W 141.71(11) . .
C1 O1 Ho2 134.7(4) . .
C1 O1 Ho1 83.7(3) . .
Ho2 O1 Ho1 141.57(16) . .
C1 O2 Ho1 107.1(4) . .
O2 C1 O1 120.6(5) . .
O2 C1 C2 117.3(5) . .
O1 C1 C2 122.0(5) . .
O2 C1 Ho1 49.3(3) . .
O1 C1 Ho1 71.4(3) . .
C2 C1 Ho1 166.4(4) . .
C1 C2 C1 117.5(7) . 8_565
C11 O11 Ho1 134.8(4) . .
C11 O12 Ho2 140.5(4) . 6_655
O12 C11 O11 124.0(6) . .
O12 C11 C12 116.7(6) . .
O11 C11 C12 119.2(6) . .
C11 C12 C11 112.9(7) 8 .
C21 O21 Ho2 134.1(4) . .
O22 C21 O21 123.7(6) . .
O22 C21 C22 117.4(6) . .
O21 C21 C22 118.8(6) . .
C21 C22 C21 114.9(7) . 8_565

loop_
_geom_bond_atom_site_label_1
_geom_bond_atom_site_label_2
_geom_bond_distance
_geom_bond_site_symmetry_2
Ho1 O11 2.307(4) .
Ho1 O11 2.307(4) 8
Ho1 O3W 2.343(6) .
Ho1 O2W 2.346(6) .
Ho1 O2 2.363(4) 8
Ho1 O2 2.363(4) .
Ho1 O1W 2.366(6) .
Ho1 O1 2.843(4) 8
Ho1 O1 2.843(4) .
Ho1 C1 2.981(6) 8
Ho1 C1 2.981(6) .
Ho2 O21 2.313(4) 8_565
Ho2 O21 2.313(4) .
Ho2 O12 2.318(4) 6
Ho2 O12 2.318(4) 3_454
Ho2 O5W 2.366(6) .
Ho2 O1 2.377(4) 8_565
Ho2 O1 2.377(4) .
Ho2 O4W 2.404(6) .
O1 C1 1.264(7) .
O2 C1 1.250(7) .
C1 C2 1.505(7) .
C2 C1 1.505(7) 8_565
O11 C11 1.264(7) .
O12 C11 1.244(7) .
O12 Ho2 2.318(4) 6_655
C11 C12 1.528(7) .
C12 C11 1.528(7) 8
O21 C21 1.281(7) .
O22 C21 1.226(7) .
C21 C22 1.509(7) .
C22 C21 1.509(7) 8_565
